data_4020205
loop_
_publ_author_name
'Wei-Dong Z. Li'
'Bao-Chun Ma'

_journal_name_full 'Journal of Organic Chemistry'
_journal_page_first 3277
_journal_page_last 3280
_journal_paper_doi 10.1021/jo048046o
_journal_volume 70
_journal_year 2005
_chemical_formula_sum 'C18 H23 N O3'
_chemical_formula_weight 301.37
_space_group_IT_number 14
_symmetry_cell_setting monoclinic
_symmetry_space_group_name_Hall '-P 2ybc'
_symmetry_space_group_name_H-M 'P 1 21/c 1'
_cell_angle_alpha 90.00
_cell_angle_beta 91.30(3)
_cell_angle_gamma 90.00
_cell_formula_units_Z 4
_cell_length_a 10.958(2)
_cell_length_b 16.203(3)
_cell_length_c 9.101(2)
_cell_measurement_temperature 293(2)
_cell_volume 1615.5(5)
_diffrn_ambient_temperature 293(2)
_exptl_crystal_density_diffrn 1.239
_cod_depositor_comments
;
The following automatic conversions were performed:
'_symmetry_cell_setting' value 'Monoclinic' changed to 'monoclinic'
according to '/home/saulius/struct/CIF-dictionaries/cif_core.dic'
dictionary named 'cif_core.dic' version 2.4.1 from 2010-06-29.

Automatic conversion script
Id: cif_fix_enum 1527 2010-12-29 10:47:43Z saulius 
;
_cod_original_sg_symbol_H-M 'P 21/c'
_cod_database_code 4020205

loop_
_symmetry_equiv_pos_as_xyz
'x, y, z'
'-x, y+1/2, -z+1/2'
'-x, -y, -z'
'x, -y-1/2, z-1/2'

loop_
_atom_site_label
_atom_site_type_symbol
_atom_site_fract_x
_atom_site_fract_y
_atom_site_fract_z
_atom_site_U_iso_or_equiv
_atom_site_adp_type
_atom_site_occupancy
_atom_site_symmetry_multiplicity
_atom_site_calc_flag
_atom_site_refinement_flags
_atom_site_disorder_assembly
_atom_site_disorder_group
O1 O 0.6681(4) 1.3113(2) -0.2373(5) 0.1362(14) Uani 1 1 d . . .
O2 O 0.5986(3) 0.92487(16) 0.2042(3) 0.0859(8) Uani 1 1 d . . .
O3 O 0.6126(3) 0.79612(14) 0.0355(3) 0.0865(9) Uani 1 1 d . . .
N1 N 0.8660(3) 1.10464(19) -0.3063(3) 0.0752(9) Uani 1 1 d . . .
C1 C 0.6953(3) 1.0137(2) 0.0191(4) 0.0712(9) Uani 1 1 d . . .
H1A H 0.6906 1.0612 0.0817 0.080 Uiso 1 1 d R . .
C2 C 0.6493(3) 0.9383(2) 0.0696(3) 0.0710(10) Uani 1 1 d . . .
C3 C 0.6574(3) 0.8686(2) -0.0232(4) 0.0731(10) Uani 1 1 d . . .
C4 C 0.7086(4) 0.8770(2) -0.1599(4) 0.0764(10) Uani 1 1 d . . .
H4A H 0.7145 0.8297 -0.2230 0.080 Uiso 1 1 d R . .
C5 C 0.7537(3) 0.9540(2) -0.2104(4) 0.0735(10) Uani 1 1 d . . .
C6 C 0.7483(3) 1.0221(2) -0.1185(4) 0.0703(10) Uani 1 1 d . . .
C7 C 0.7884(3) 1.1087(2) -0.1735(4) 0.0718(10) Uani 1 1 d . . .
C8 C 0.8148(5) 1.0491(2) -0.4152(4) 0.0910(13) Uani 1 1 d . . .
H8A H 0.8636 1.0512 -0.5014 0.080 Uiso 1 1 d R . .
H8B H 0.7344 1.0683 -0.4419 0.080 Uiso 1 1 d R . .
C9 C 0.8042(5) 0.9597(3) -0.3644(4) 0.0951(13) Uani 1 1 d . . .
H9A H 0.7527 0.9291 -0.4313 0.080 Uiso 1 1 d R . .
H9B H 0.8840 0.9351 -0.3642 0.080 Uiso 1 1 d R . .
C10 C 0.9933(4) 1.0810(3) -0.2801(5) 0.1010(14) Uani 1 1 d . . .
H10A H 1.0348 1.0787 -0.3718 0.080 Uiso 1 1 d R . .
H10B H 0.9958 1.0269 -0.2369 0.080 Uiso 1 1 d R . .
C11 C 1.0542(5) 1.1383(4) -0.1795(7) 0.1192(18) Uani 1 1 d . . .
H11A H 1.0526 1.1926 -0.2219 0.080 Uiso 1 1 d R . .
H11B H 1.1378 1.1224 -0.1628 0.080 Uiso 1 1 d R . .
C12 C 0.9874(5) 1.1409(3) -0.0365(5) 0.1139(17) Uani 1 1 d . . .
H12A H 1.0254 1.1793 0.0306 0.080 Uiso 1 1 d R . .
H12B H 0.9930 1.0870 0.0066 0.080 Uiso 1 1 d R . .
C13 C 0.8547(4) 1.1635(2) -0.0579(4) 0.0824(11) Uani 1 1 d . . .
H13A H 0.8142 1.1563 0.0337 0.080 Uiso 1 1 d R . .
C14 C 0.8348(4) 1.2521(3) -0.1093(5) 0.0915(12) Uani 1 1 d . . .
H14A H 0.8996 1.2695 -0.1713 0.080 Uiso 1 1 d R . .
H14B H 0.8304 1.2892 -0.0273 0.080 Uiso 1 1 d R . .
C15 C 0.7202(4) 1.2508(3) -0.1902(5) 0.0918(12) Uani 1 1 d . . .
C16 C 0.6787(4) 1.1630(3) -0.2062(5) 0.0851(11) Uani 1 1 d . . .
H16A H 0.6158 1.1514 -0.1374 0.080 Uiso 1 1 d R . .
H16B H 0.6468 1.1538 -0.3040 0.080 Uiso 1 1 d R . .
C17 C 0.6051(5) 0.7275(3) -0.0581(5) 0.1019(14) Uani 1 1 d . . .
H17A H 0.5731 0.6811 -0.0059 0.080 Uiso 1 1 d R . .
H17B H 0.5530 0.7396 -0.1415 0.080 Uiso 1 1 d R . .
H17C H 0.6856 0.7147 -0.0908 0.080 Uiso 1 1 d R . .
C18 C 0.5721(5) 0.9947(3) 0.2914(4) 0.0934(12) Uani 1 1 d . . .
H18A H 0.5369 0.9773 0.3820 0.080 Uiso 1 1 d R . .
H18B H 0.6460 1.0247 0.3121 0.080 Uiso 1 1 d R . .
H18C H 0.5154 1.0295 0.2386 0.080 Uiso 1 1 d R . .

loop_
_atom_site_aniso_label
_atom_site_aniso_U_11
_atom_site_aniso_U_22
_atom_site_aniso_U_33
_atom_site_aniso_U_23
_atom_site_aniso_U_13
_atom_site_aniso_U_12
O1 0.144(3) 0.067(2) 0.198(4) 0.030(2) 0.001(3) 0.0197(18)
O2 0.117(2) 0.0623(15) 0.0783(15) -0.0028(13) 0.0111(13) -0.0070(14)
O3 0.118(2) 0.0521(14) 0.0894(16) 0.0008(12) 0.0001(14) -0.0135(13)
N1 0.095(2) 0.0620(18) 0.0680(16) 0.0025(13) 0.0009(14) 0.0031(16)
C1 0.091(2) 0.0526(19) 0.069(2) -0.0035(14) -0.0027(16) 0.0001(17)
C2 0.088(2) 0.059(2) 0.0659(19) -0.0003(14) -0.0063(16) 0.0037(16)
C3 0.090(2) 0.0530(19) 0.075(2) 0.0022(16) -0.0157(18) 0.0002(17)
C4 0.106(3) 0.0488(18) 0.074(2) -0.0084(15) -0.0092(18) 0.0042(17)
C5 0.092(3) 0.0551(19) 0.073(2) -0.0015(15) -0.0056(17) 0.0042(17)
C6 0.087(2) 0.0527(19) 0.0704(19) 0.0030(15) -0.0093(16) 0.0045(16)
C7 0.095(2) 0.0539(18) 0.0657(19) 0.0019(14) -0.0075(17) 0.0034(17)
C8 0.142(4) 0.068(2) 0.0630(19) 0.0019(16) 0.002(2) -0.002(2)
C9 0.139(4) 0.066(2) 0.080(2) -0.0096(18) -0.003(2) -0.001(2)
C10 0.101(3) 0.093(3) 0.110(3) 0.013(3) 0.019(3) 0.018(3)
C11 0.085(3) 0.110(4) 0.161(5) 0.018(4) -0.026(3) 0.010(3)
C12 0.139(4) 0.088(3) 0.112(3) 0.014(3) -0.053(3) -0.016(3)
C13 0.115(3) 0.063(2) 0.070(2) -0.0004(16) 0.0013(19) -0.014(2)
C14 0.118(3) 0.061(2) 0.096(2) -0.010(2) 0.011(2) -0.008(2)
C15 0.102(3) 0.057(2) 0.117(3) 0.008(2) 0.021(2) 0.010(2)
C16 0.089(3) 0.067(2) 0.099(3) 0.0089(19) 0.003(2) 0.0071(19)
C17 0.139(4) 0.059(2) 0.107(3) -0.003(2) -0.003(3) -0.021(2)
C18 0.133(3) 0.078(3) 0.069(2) -0.0048(19) 0.006(2) -0.007(2)

loop_
_geom_bond_atom_site_label_1
_geom_bond_atom_site_label_2
_geom_bond_distance
_geom_bond_site_symmetry_2
_geom_bond_publ_flag
O1 C15 1.207(5) . ?
O2 C2 1.374(4) . ?
O2 C18 1.415(5) . ?
O3 C3 1.385(4) . ?
O3 C17 1.401(5) . ?
N1 C8 1.443(5) . ?
N1 C10 1.462(5) . ?
N1 C7 1.495(5) . ?
C1 C6 1.399(5) . ?
C1 C2 1.402(5) . ?
C1 H1A 0.9598 . ?
C2 C3 1.415(5) . ?
C3 C4 1.383(5) . ?
C4 C5 1.421(5) . ?
C4 H4A 0.9604 . ?
C5 C6 1.387(5) . ?
C5 C9 1.522(6) . ?
C6 C7 1.557(5) . ?
C7 C16 1.514(5) . ?
C7 C13 1.545(5) . ?
C8 C9 1.525(6) . ?
C8 H8A 0.9599 . ?
C8 H8B 0.9603 . ?
C9 H9A 0.9597 . ?
C9 H9B 0.9601 . ?
C10 C11 1.456(7) . ?
C10 H10A 0.9600 . ?
C10 H10B 0.9601 . ?
C11 C12 1.508(7) . ?
C11 H11A 0.9601 . ?
C11 H11B 0.9599 . ?
C12 C13 1.508(6) . ?
C12 H12A 0.9599 . ?
C12 H12B 0.9598 . ?
C13 C14 1.524(6) . ?
C13 H13A 0.9599 . ?
C14 C15 1.441(6) . ?
C14 H14A 0.9600 . ?
C14 H14B 0.9600 . ?
C15 C16 1.500(6) . ?
C16 H16A 0.9600 . ?
C16 H16B 0.9604 . ?
C17 H17A 0.9599 . ?
C17 H17B 0.9598 . ?
C17 H17C 0.9600 . ?
C18 H18A 0.9599 . ?
C18 H18B 0.9602 . ?
C18 H18C 0.9599 . ?
